data_4074452
loop_
_publ_author_name
'Faller, J. W.'
'Fontaine, Philip P.'

_publ_section_title
;
 Stereodynamics and Asymmetric Hydrosilylation with Chiral Rhodium
 Complexes Containing a Monodentate N-Heterocyclic Carbene
;
_journal_issue 25
_journal_name_full Organometallics
_journal_page_first 5887
_journal_paper_doi 10.1021/om060650x
_journal_volume 25
_journal_year 2006
_chemical_formula_moiety 'C46 H45 N3 Rh, F6 Sb'
_chemical_formula_sum 'C46 H45 F6 N3 Rh Sb'
_chemical_formula_weight 978.53
_space_group_IT_number 4
_symmetry_cell_setting monoclinic
_symmetry_Int_Tables_number 4
_symmetry_space_group_name_Hall 'P 2yb'
_symmetry_space_group_name_H-M 'P 1 21 1'
_cell_angle_alpha 90
_cell_angle_beta 90.785(2)
_cell_angle_gamma 90
_cell_formula_units_Z 2
_cell_length_a 9.8459(3)
_cell_length_b 18.3293(6)
_cell_length_c 11.4953(3)
_cell_measurement_reflns_used 4399
_cell_measurement_temperature 173.2
_cell_measurement_theta_max 27.9
_cell_measurement_theta_min 0.7
_cell_volume 2074.34(11)
_computing_cell_refinement Denzo-SMN
_computing_data_collection 'Nonius Collect'
_computing_data_reduction Denzo-SMN
_computing_publication_material 'teXsan for Windows v. 1.06 (MSC 1999)'
_computing_structure_refinement 'teXsan for Windows v. 1.06 (MSC 1999)'
_computing_structure_solution
;
SIR92 (Altomare, et. al. 1994)
;
_diffrn_ambient_temperature 173.2
_diffrn_measurement_device 'Nonius Kappa CCD'
_diffrn_measurement_method \w
_diffrn_orient_matrix_UB_11 0.00000
_diffrn_orient_matrix_UB_12 0.00000
_diffrn_orient_matrix_UB_13 0.00000
_diffrn_orient_matrix_UB_21 0.00000
_diffrn_orient_matrix_UB_22 0.00000
_diffrn_orient_matrix_UB_23 0.00000
_diffrn_orient_matrix_UB_31 0.00000
_diffrn_orient_matrix_UB_32 0.00000
_diffrn_orient_matrix_UB_33 0.00000
_diffrn_radiation_detector CCD
_diffrn_radiation_monochromator graphite
_diffrn_radiation_source 'X-ray tube'
_diffrn_radiation_type 'Mo K\a'
_diffrn_radiation_wavelength 0.7107
_diffrn_reflns_av_R_equivalents 0.03266
_diffrn_reflns_av_sigmaI/netI 0.056
_diffrn_reflns_limit_h_max 12
_diffrn_reflns_limit_h_min -12
_diffrn_reflns_limit_k_max 24
_diffrn_reflns_limit_k_min -23
_diffrn_reflns_limit_l_max 15
_diffrn_reflns_limit_l_min -15
_diffrn_reflns_number 8825
_diffrn_reflns_reduction_process 'Lp corrections applied'
_diffrn_reflns_theta_max 27.87
_diffrn_reflns_theta_min 1.11
_diffrn_standards_decay_% 0.00
_diffrn_standards_interval_count 0
_diffrn_standards_number 0
_exptl_absorpt_coefficient_mu 1.110
_exptl_absorpt_correction_type none
_exptl_crystal_colour Yellow
_exptl_crystal_density_diffrn 1.567
_exptl_crystal_density_meas ?
_exptl_crystal_description block
_exptl_crystal_F_000 984.00
_exptl_crystal_size_max 0.12
_exptl_crystal_size_mid 0.12
_exptl_crystal_size_min 0.07
_refine_diff_density_max 0.60
_refine_diff_density_min -0.73
_refine_ls_abs_structure_details
;
Correct R=0.0375, Rw=0.0376
invert R= 0.0427, Rw=0.0464
;
_refine_ls_abs_structure_Flack 0.0020(5)
_refine_ls_extinction_method none
_refine_ls_goodness_of_fit_all 1.835
_refine_ls_goodness_of_fit_ref 1.910
_refine_ls_hydrogen_treatment noref
_refine_ls_matrix_type full
_refine_ls_number_constraints 0
_refine_ls_number_parameters 513
_refine_ls_number_reflns 7670
_refine_ls_number_restraints 0
_refine_ls_R_factor_all 0.0467
_refine_ls_R_factor_gt 0.0370
_refine_ls_shift/su_max 0.0000
_refine_ls_shift/su_mean 0.0001
_refine_ls_structure_factor_coef F
_refine_ls_weighting_details 'w = 1/[\s^2^(Fo)]'
_refine_ls_weighting_scheme sigma
_refine_ls_wR_factor_all 0.0390
_refine_ls_wR_factor_ref 0.0380
_reflns_number_gt 7670
_reflns_number_total 5031
_reflns_threshold_expression I>3.00\s(I)
_cod_data_source_file om060650xsi20060718_114104.cif
_cod_data_source_block '_2509[CODRh(chiralcarbene)'
_cod_depositor_comments
;
The following automatic conversions were performed:

'_exptl_crystal_density_meas' value 'not measured' was changed to '?'
- the value is perceived as not measured.

Automatic conversion script
Id: cif_fix_values 3008 2015-01-20 13:52:24Z robertas 
;
_cod_original_cell_volume 2074.34(9)
_cod_original_sg_symbol_H-M 'P 21       '
_cod_original_formula_sum 'C46 H45 F6 N3 Rh Sb '
_cod_database_code 4074452

loop_
_symmetry_equiv_pos_as_xyz
'   +x,   +y,   +z'
'   -x,1/2+y,   -z'

loop_
_atom_site_label
_atom_site_fract_x
_atom_site_fract_y
_atom_site_fract_z
_atom_site_U_iso_or_equiv
_atom_site_occupancy
_atom_site_adp_type
_atom_site_calc_flag
Sb(1) 0.22442(3) 0.5000 0.79913(2) 0.05663(8) 1.000 Uani d
Rh(1) 0.55669(2) 0.79621(2) 0.84192(2) 0.02685(5) 1.000 Uani d
F(1) 0.1277(4) 0.4454(2) 0.8990(3) 0.127(1) 1.000 Uani d
F(2) 0.1030(3) 0.4916(3) 0.6779(2) 0.1302(13) 1.000 Uani d
F(3) 0.3023(7) 0.4177(3) 0.7476(4) 0.228(3) 1.000 Uani d
F(4) 0.3537(5) 0.5074(3) 0.9146(3) 0.198(2) 1.000 Uani d
F(5) 0.1616(7) 0.5868(3) 0.8439(4) 0.230(3) 1.000 Uani d
F(6) 0.3328(5) 0.5544(3) 0.7012(3) 0.194(2) 1.000 Uani d
N(1) 0.3289(2) 0.82643(13) 0.6762(2) 0.0286(6) 1.000 Uani d
N(2) 0.2585(2) 0.84840(13) 0.8515(2) 0.0269(6) 1.000 Uani d
N(3) 0.6267(2) 0.8901(1) 0.7551(2) 0.0284(7) 1.000 Uani d
C(1) 0.3645(3) 0.8239(2) 0.7901(2) 0.0273(7) 1.000 Uani d
C(2) 0.1855(3) 0.8529(2) 0.6553(2) 0.0279(8) 1.000 Uani d
C(3) 0.1434(3) 0.8757(2) 0.7783(2) 0.0292(8) 1.000 Uani d
C(4) 0.4079(2) 0.7971(2) 0.5849(2) 0.0330(7) 1.000 Uani d
C(5) 0.4450(3) 0.8410(2) 0.4913(3) 0.0406(10) 1.000 Uani d
C(6) 0.5246(3) 0.8079(3) 0.4053(2) 0.0533(12) 1.000 Uani d
C(7) 0.5662(4) 0.7366(3) 0.4139(3) 0.0583(13) 1.000 Uani d
C(8) 0.5281(3) 0.6946(2) 0.5066(3) 0.0565(12) 1.000 Uani d
C(9) 0.4467(3) 0.7250(2) 0.5922(3) 0.0420(10) 1.000 Uani d
C(10) 0.4134(3) 0.9207(2) 0.4830(3) 0.0509(11) 1.000 Uani d
C(11) 0.2476(3) 0.8561(2) 0.9749(2) 0.0287(8) 1.000 Uani d
C(12) 0.1673(2) 0.8064(2) 1.0361(2) 0.0347(8) 1.000 Uani d
C(13) 0.1517(3) 0.8191(2) 1.1544(3) 0.0392(9) 1.000 Uani d
C(14) 0.2140(4) 0.8750(2) 1.2099(3) 0.0545(12) 1.000 Uani d
C(15) 0.2987(4) 0.9216(2) 1.1496(3) 0.0553(12) 1.000 Uani d
C(16) 0.3132(3) 0.9131(2) 1.0314(3) 0.0379(9) 1.000 Uani d
C(17) 0.1051(3) 0.7416(2) 0.9780(3) 0.0428(10) 1.000 Uani d
C(18) 0.0957(2) 0.7958(2) 0.5979(2) 0.0303(7) 1.000 Uani d
C(19) 0.0173(3) 0.8169(2) 0.5025(3) 0.0408(9) 1.000 Uani d
C(20) -0.0720(3) 0.7656(3) 0.4541(3) 0.0578(12) 1.000 Uani d
C(21) -0.0832(3) 0.6973(3) 0.4983(3) 0.0589(12) 1.000 Uani d
C(22) -0.0036(3) 0.6757(2) 0.5919(3) 0.0473(10) 1.000 Uani d
C(23) 0.0864(3) 0.7267(2) 0.6413(3) 0.0367(9) 1.000 Uani d
C(24) 0.2055(4) 1.0792(2) 0.7654(3) 0.0473(11) 1.000 Uani d
C(25) 0.2248(3) 1.0050(2) 0.7548(3) 0.0415(9) 1.000 Uani d
C(26) 0.1260(3) 0.9565(2) 0.7923(2) 0.0312(8) 1.000 Uani d
C(27) 0.0127(3) 0.9846(2) 0.8458(3) 0.0414(10) 1.000 Uani d
C(28) -0.0038(4) 1.0586(2) 0.8569(4) 0.0608(13) 1.000 Uani d
C(29) 0.0904(4) 1.1063(2) 0.8137(3) 0.0569(12) 1.000 Uani d
C(30) 0.6124(3) 0.9556(2) 0.8029(2) 0.0327(9) 1.000 Uani d
C(31) 0.6948(3) 0.8861(2) 0.6507(2) 0.0341(8) 1.000 Uani d
C(32) 0.7425(3) 0.9470(2) 0.5969(3) 0.0371(9) 1.000 Uani d
C(33) 0.7265(3) 1.0167(2) 0.6453(2) 0.0335(8) 1.000 Uani d
C(34) 0.6571(3) 1.0207(2) 0.7534(2) 0.0318(8) 1.000 Uani d
C(35) 0.7723(3) 1.0813(2) 0.5938(3) 0.0437(10) 1.000 Uani d
C(36) 0.7514(3) 1.1479(2) 0.6462(3) 0.0442(10) 1.000 Uani d
C(37) 0.6845(3) 1.1514(2) 0.7544(3) 0.0444(10) 1.000 Uani d
C(38) 0.6385(3) 1.0900(2) 0.8063(3) 0.0382(9) 1.000 Uani d
C(39) 0.5057(3) 0.6879(2) 0.8940(3) 0.0408(9) 1.000 Uani d
C(40) 0.4978(3) 0.7342(2) 0.9876(3) 0.0375(9) 1.000 Uani d
C(41) 0.5977(4) 0.7415(3) 1.0834(3) 0.078(2) 1.000 Uani d
C(42) 0.7280(4) 0.7663(3) 1.0582(3) 0.082(2) 1.000 Uani d
C(43) 0.7503(3) 0.7931(2) 0.9365(3) 0.0428(9) 1.000 Uani d
C(44) 0.7598(3) 0.7487(2) 0.8405(3) 0.0486(11) 1.000 Uani d
C(45) 0.7519(4) 0.6679(3) 0.8441(5) 0.079(2) 1.000 Uani d
C(46) 0.6227(4) 0.6352(2) 0.8740(5) 0.078(2) 1.000 Uani d
H(1) 0.1877 0.8949 0.6071 0.034 1.000 Uiso c
H(2) 0.0620 0.8513 0.7989 0.035 1.000 Uiso c
H(3) 0.5502 0.8356 0.3394 0.064 1.000 Uiso c
H(4) 0.6219 0.7163 0.3554 0.070 1.000 Uiso c
H(5) 0.5568 0.6452 0.5124 0.068 1.000 Uiso c
H(6) 0.4179 0.6959 0.6558 0.050 1.000 Uiso c
H(7) 0.4071 0.9407 0.5590 0.061 1.000 Uiso c
H(8) 0.4836 0.9448 0.4421 0.061 1.000 Uiso c
H(9) 0.3294 0.9273 0.4426 0.061 1.000 Uiso c
H(10) 0.0953 0.7873 1.1976 0.047 1.000 Uiso c
H(11) 0.1997 0.8824 1.2906 0.065 1.000 Uiso c
H(12) 0.3466 0.9593 1.1895 0.066 1.000 Uiso c
H(13) 0.3678 0.9461 0.9888 0.045 1.000 Uiso c
H(14) 0.0721 0.7090 1.0353 0.051 1.000 Uiso c
H(15) 0.0321 0.7569 0.9289 0.051 1.000 Uiso c
H(16) 0.1716 0.7175 0.9327 0.051 1.000 Uiso c
H(17) 0.0241 0.8647 0.4710 0.049 1.000 Uiso c
H(18) -0.1263 0.7790 0.3885 0.069 1.000 Uiso c
H(19) -0.1463 0.6640 0.4646 0.071 1.000 Uiso c
H(20) -0.0096 0.6276 0.6221 0.057 1.000 Uiso c
H(21) 0.1417 0.7129 0.7060 0.044 1.000 Uiso c
H(22) 0.2733 1.1118 0.7387 0.057 1.000 Uiso c
H(23) 0.3060 0.9869 0.7217 0.050 1.000 Uiso c
H(24) -0.0543 0.9524 0.8751 0.050 1.000 Uiso c
H(25) -0.0816 1.0771 0.8950 0.073 1.000 Uiso c
H(26) 0.0755 1.1575 0.8173 0.068 1.000 Uiso c
H(27) 0.5687 0.9583 0.8759 0.039 1.000 Uiso c
H(28) 0.7087 0.8398 0.6157 0.041 1.000 Uiso c
H(29) 0.7877 0.9422 0.5248 0.045 1.000 Uiso c
H(30) 0.8185 1.0792 0.5219 0.052 1.000 Uiso c
H(31) 0.7818 1.1914 0.6099 0.053 1.000 Uiso c
H(32) 0.6718 1.1973 0.7909 0.053 1.000 Uiso c
H(33) 0.5935 1.0933 0.8787 0.046 1.000 Uiso c
H(34) 0.4203 0.6712 0.8652 0.049 1.000 Uiso c
H(35) 0.4072 0.7436 1.0108 0.045 1.000 Uiso c
H(36) 0.5605 0.7744 1.1382 0.093 1.000 Uiso c
H(37) 0.6074 0.6946 1.1180 0.093 1.000 Uiso c
H(38) 0.7484 0.8053 1.1099 0.099 1.000 Uiso c
H(39) 0.7894 0.7272 1.0723 0.099 1.000 Uiso c
H(40) 0.8017 0.8368 0.9319 0.051 1.000 Uiso c
H(41) 0.8166 0.7673 0.7812 0.058 1.000 Uiso c
H(42) 0.7752 0.6503 0.7692 0.095 1.000 Uiso c
H(43) 0.8173 0.6515 0.8997 0.095 1.000 Uiso c
H(44) 0.6360 0.6078 0.9433 0.093 1.000 Uiso c
H(45) 0.5966 0.6034 0.8124 0.093 1.000 Uiso c

loop_
_atom_site_aniso_label
_atom_site_aniso_U_11
_atom_site_aniso_U_22
_atom_site_aniso_U_33
_atom_site_aniso_U_12
_atom_site_aniso_U_13
_atom_site_aniso_U_23
Sb(1) 0.0800(2) 0.0474(2) 0.04259(13) 0.0019(1) 0.00509(11) 0.00027(12)
Rh(1) 0.02220(9) 0.02908(12) 0.02932(11) -0.00025(11) 0.00187(7) 0.00110(10)
F(1) 0.132(3) 0.140(3) 0.109(2) -0.036(2) 0.045(2) 0.025(2)
F(2) 0.121(2) 0.172(4) 0.097(2) -0.028(3) -0.034(2) -0.003(2)
F(3) 0.357(7) 0.165(5) 0.164(4) 0.160(5) 0.099(4) 0.008(3)
F(4) 0.213(4) 0.275(6) 0.102(2) -0.116(4) -0.076(3) 0.085(3)
F(5) 0.411(9) 0.102(4) 0.179(4) 0.112(5) 0.022(5) -0.043(3)
F(6) 0.231(4) 0.273(6) 0.080(2) -0.146(4) -0.013(3) 0.069(3)
N(1) 0.0194(11) 0.041(2) 0.0256(12) 0.0014(10) 0.0013(9) -0.0035(10)
N(2) 0.0244(12) 0.0286(13) 0.0277(12) 0.0057(10) 0.0023(9) 0.0004(10)
N(3) 0.0226(12) 0.037(2) 0.0255(12) -0.0048(10) 0.0035(9) 0.0036(11)
C(1) 0.025(1) 0.030(2) 0.027(1) -0.0055(11) 0.0061(11) -0.0001(11)
C(2) 0.026(2) 0.032(2) 0.026(1) 0.0015(12) 0.0006(11) -0.0004(12)
C(3) 0.022(1) 0.034(2) 0.032(2) -0.0007(12) -0.0003(11) -0.0008(13)
C(4) 0.0220(12) 0.049(2) 0.0280(13) -0.003(2) -0.0034(10) -0.007(2)
C(5) 0.030(2) 0.062(3) 0.030(2) -0.004(2) 0.0007(13) -0.008(2)
C(6) 0.038(2) 0.097(4) 0.025(2) -0.004(2) 0.0041(12) -0.007(2)
C(7) 0.040(2) 0.101(4) 0.034(2) 0.012(2) 0.001(2) -0.024(2)
C(8) 0.039(2) 0.076(3) 0.055(2) 0.015(2) -0.006(2) -0.027(2)
C(9) 0.033(2) 0.052(2) 0.041(2) 0.005(2) -0.0017(13) -0.012(2)
C(10) 0.043(2) 0.074(3) 0.036(2) -0.012(2) 0.010(2) 0.005(2)
C(11) 0.029(1) 0.031(2) 0.026(1) 0.0044(13) 0.0019(11) 0.0028(12)
C(12) 0.0227(12) 0.045(2) 0.037(2) 0.005(1) 0.0039(10) 0.009(2)
C(13) 0.041(2) 0.047(2) 0.030(2) 0.002(1) 0.0109(13) 0.0060(13)
C(14) 0.062(2) 0.069(3) 0.033(2) -0.007(2) 0.012(2) -0.001(2)
C(15) 0.083(3) 0.048(2) 0.035(2) -0.016(2) -0.001(2) -0.007(2)
C(16) 0.046(2) 0.034(2) 0.033(2) -0.005(1) 0.004(1) -0.0017(13)
C(17) 0.034(2) 0.043(2) 0.051(2) -0.008(1) 0.005(1) 0.012(2)
C(18) 0.0216(11) 0.040(2) 0.0289(13) 0.002(2) 0.0008(10) -0.008(2)
C(19) 0.029(2) 0.058(3) 0.035(2) 0.006(1) -0.0030(12) -0.008(1)
C(20) 0.037(2) 0.085(3) 0.051(2) 0.000(2) -0.010(2) -0.017(2)
C(21) 0.032(2) 0.077(3) 0.068(3) -0.009(2) 0.000(2) -0.036(2)
C(22) 0.035(2) 0.052(2) 0.056(2) -0.006(2) 0.012(2) -0.019(2)
C(23) 0.029(2) 0.044(2) 0.037(2) 0.000(1) 0.0017(12) -0.009(1)
C(24) 0.065(2) 0.027(2) 0.050(2) -0.007(2) -0.008(2) 0.001(2)
C(25) 0.044(2) 0.041(2) 0.040(2) -0.001(2) 0.0071(13) -0.002(2)
C(26) 0.033(2) 0.033(2) 0.028(2) 0.0057(13) -0.0047(12) -0.0036(12)
C(27) 0.024(2) 0.050(2) 0.050(2) 0.006(1) -0.0009(12) -0.011(2)
C(28) 0.047(2) 0.051(3) 0.085(3) 0.013(2) -0.010(2) -0.027(2)
C(29) 0.078(3) 0.027(2) 0.065(3) 0.015(2) -0.028(2) -0.011(2)
C(30) 0.029(2) 0.040(2) 0.029(2) 0.004(1) 0.0012(12) -0.002(1)
C(31) 0.033(2) 0.039(2) 0.030(2) -0.000(1) 0.0042(12) -0.0028(13)
C(32) 0.033(2) 0.046(2) 0.033(2) -0.003(1) 0.0085(13) -0.005(1)
C(33) 0.025(1) 0.044(2) 0.032(2) -0.0026(13) 0.0011(11) 0.0033(13)
C(34) 0.028(2) 0.035(2) 0.032(2) -0.0035(12) 0.0014(12) -0.0004(13)
C(35) 0.044(2) 0.050(2) 0.038(2) -0.005(2) 0.009(1) 0.008(2)
C(36) 0.045(2) 0.035(2) 0.053(2) -0.010(2) 0.001(2) 0.008(2)
C(37) 0.047(2) 0.030(2) 0.057(2) -0.001(2) -0.001(2) -0.000(2)
C(38) 0.034(2) 0.043(2) 0.038(2) 0.001(1) 0.0064(13) 0.005(2)
C(39) 0.035(2) 0.027(2) 0.061(2) 0.0003(13) 0.008(2) 0.006(2)
C(40) 0.033(2) 0.041(2) 0.039(2) -0.001(1) 0.0039(12) 0.017(2)
C(41) 0.045(2) 0.145(5) 0.042(2) -0.003(3) -0.003(2) 0.028(2)
C(42) 0.065(3) 0.119(4) 0.061(3) -0.043(3) -0.033(2) 0.034(2)
C(43) 0.0275(13) 0.047(2) 0.053(2) -0.008(2) -0.0064(12) 0.011(2)
C(44) 0.015(1) 0.053(2) 0.078(3) 0.012(1) 0.011(2) 0.008(2)
C(45) 0.041(2) 0.060(3) 0.136(4) 0.018(2) 0.008(2) -0.013(3)
C(46) 0.068(3) 0.036(2) 0.129(4) 0.013(2) 0.023(3) -0.002(2)

loop_
_atom_type_symbol
_atom_type_oxidation_number
_atom_type_number_in_cell
_atom_type_scat_dispersion_real
_atom_type_scat_dispersion_imag
_atom_type_scat_source
C 0 92 0.002 0.002
;International Tables for Crystallography
(1992, Vol. C, Table 6.1.1.2)
;
H 0 90 0.000 0.000
;International Tables for Crystallography
(1992, Vol. C, Table 6.1.1.2)
;
F 0 12 0.014 0.010
;International Tables for Crystallography
(1992, Vol. C, Table 6.1.1.2)
;
N 0 6 0.004 0.003
;International Tables for Crystallography
(1992, Vol. C, Table 6.1.1.2)
;
Rh 0 2 -1.287 0.919
;International Tables for Crystallography
(1992, Vol. C, Tables 4.2.6.8 and 6.1.1.1)
;
Sb 0 2 -0.816 1.546
;International Tables for Crystallography
(1992, Vol. C, Tables 4.2.6.8 and 6.1.1.1)
;

loop_
_geom_angle_atom_site_label_1
_geom_angle_atom_site_label_2
_geom_angle_atom_site_label_3
_geom_angle
_geom_angle_publ_flag
F(1) Sb(1) F(2) 95.4(2) ?
F(1) Sb(1) F(3) 88.6(3) ?
F(1) Sb(1) F(4) 87.0(2) ?
F(1) Sb(1) F(5) 97.1(4) ?
F(1) Sb(1) F(6) 176.7(3) ?
F(2) Sb(1) F(3) 87.5(3) ?
F(2) Sb(1) F(4) 176.7(3) ?
F(2) Sb(1) F(5) 93.9(3) ?
F(2) Sb(1) F(6) 87.6(2) ?
F(3) Sb(1) F(4) 90.3(4) ?
F(3) Sb(1) F(5) 174.0(4) ?
F(3) Sb(1) F(6) 90.0(4) ?
F(4) Sb(1) F(5) 88.0(4) ?
F(4) Sb(1) F(6) 90.0(2) ?
F(5) Sb(1) F(6) 84.3(4) ?
N(3) Rh(1) C(1) 88.09(13) ?
N(3) Rh(1) C(39) 166.0(2) ?
N(3) Rh(1) C(40) 155.4(2) ?
N(3) Rh(1) C(43) 88.2(2) ?
N(3) Rh(1) C(44) 90.9(2) ?
C(1) Rh(1) C(39) 95.3(2) ?
C(1) Rh(1) C(40) 95.8(2) ?
C(1) Rh(1) C(43) 162.3(2) ?
C(1) Rh(1) C(44) 160.7(2) ?
C(39) Rh(1) C(40) 37.8(2) ?
C(39) Rh(1) C(43) 92.5(2) ?
C(39) Rh(1) C(44) 81.4(2) ?
C(40) Rh(1) C(43) 80.7(2) ?
C(40) Rh(1) C(44) 93.0(2) ?
C(43) Rh(1) C(44) 36.7(2) ?
C(1) N(1) C(2) 113.3(3) ?
C(1) N(1) C(4) 124.4(3) ?
C(2) N(1) C(4) 121.7(3) ?
C(1) N(2) C(3) 114.0(3) ?
C(1) N(2) C(11) 128.4(3) ?
C(3) N(2) C(11) 117.4(3) ?
Rh(1) N(3) C(30) 120.3(3) ?
Rh(1) N(3) C(31) 122.2(3) ?
C(30) N(3) C(31) 117.4(3) ?
Rh(1) C(1) N(1) 121.3(2) ?
Rh(1) C(1) N(2) 130.8(3) ?
N(1) C(1) N(2) 107.7(3) ?
N(1) C(2) C(3) 101.8(3) ?
N(1) C(2) C(18) 112.7(3) ?
N(1) C(2) H(1) 108.9 no
C(3) C(2) C(18) 115.2(3) ?
C(3) C(2) H(1) 108.9 no
C(18) C(2) H(1) 108.9 no
N(2) C(3) C(2) 102.5(3) ?
N(2) C(3) C(26) 111.0(3) ?
N(2) C(3) H(2) 109.9 no
C(2) C(3) C(26) 113.5(3) ?
C(2) C(3) H(2) 109.9 no
C(26) C(3) H(2) 109.9 no
N(1) C(4) C(5) 120.2(5) ?
N(1) C(4) C(9) 118.2(4) ?
C(5) C(4) C(9) 121.6(4) ?
C(4) C(5) C(6) 116.5(5) ?
C(4) C(5) C(10) 123.7(4) ?
C(6) C(5) C(10) 119.6(4) ?
C(5) C(6) C(7) 121.9(5) ?
C(5) C(6) H(3) 119.1 no
C(7) C(6) H(3) 119.0 no
C(6) C(7) C(8) 120.4(4) ?
C(6) C(7) H(4) 119.8 no
C(8) C(7) H(4) 119.8 no
C(7) C(8) C(9) 119.4(5) ?
C(7) C(8) H(5) 120.3 no
C(9) C(8) H(5) 120.3 no
C(4) C(9) C(8) 120.1(5) ?
C(4) C(9) H(6) 120.0 no
C(8) C(9) H(6) 119.9 no
C(5) C(10) H(7) 109.5 no
C(5) C(10) H(8) 109.5 no
C(5) C(10) H(9) 109.5 no
H(7) C(10) H(8) 109.5 no
H(7) C(10) H(9) 109.5 no
H(8) C(10) H(9) 109.5 no
N(2) C(11) C(12) 118.9(4) ?
N(2) C(11) C(16) 119.9(3) ?
C(12) C(11) C(16) 121.2(4) ?
C(11) C(12) C(13) 116.9(4) ?
C(11) C(12) C(17) 121.6(4) ?
C(13) C(12) C(17) 121.4(4) ?
C(12) C(13) C(14) 122.3(4) ?
C(12) C(13) H(10) 118.8 no
C(14) C(13) H(10) 118.9 no
C(13) C(14) C(15) 120.2(4) ?
C(13) C(14) H(11) 119.9 no
C(15) C(14) H(11) 119.9 no
C(14) C(15) C(16) 119.6(5) ?
C(14) C(15) H(12) 120.2 no
C(16) C(15) H(12) 120.2 no
C(11) C(16) C(15) 119.7(4) ?
C(11) C(16) H(13) 120.2 no
C(15) C(16) H(13) 120.2 no
C(12) C(17) H(14) 109.5 no
C(12) C(17) H(15) 109.5 no
C(12) C(17) H(16) 109.5 no
H(14) C(17) H(15) 109.5 no
H(14) C(17) H(16) 109.5 no
H(15) C(17) H(16) 109.5 no
C(2) C(18) C(19) 117.8(4) ?
C(2) C(18) C(23) 121.6(3) ?
C(19) C(18) C(23) 120.5(4) ?
C(18) C(19) C(20) 117.9(5) ?
C(18) C(19) H(17) 121.1 no
C(20) C(19) H(17) 121.1 no
C(19) C(20) C(21) 121.7(5) ?
C(19) C(20) H(18) 119.1 no
C(21) C(20) H(18) 119.1 no
C(20) C(21) C(22) 120.5(5) ?
C(20) C(21) H(19) 119.8 no
C(22) C(21) H(19) 119.7 no
C(21) C(22) C(23) 118.3(5) ?
C(21) C(22) H(20) 120.8 no
C(23) C(22) H(20) 120.8 no
C(18) C(23) C(22) 121.0(4) ?
C(18) C(23) H(21) 119.5 no
C(22) C(23) H(21) 119.5 no
C(25) C(24) C(29) 120.8(5) ?
C(25) C(24) H(22) 119.6 no
C(29) C(24) H(22) 119.6 no
C(24) C(25) C(26) 120.3(4) ?
C(24) C(25) H(23) 119.8 no
C(26) C(25) H(23) 119.8 no
C(3) C(26) C(25) 121.1(4) ?
C(3) C(26) C(27) 120.7(4) ?
C(25) C(26) C(27) 118.2(4) ?
C(26) C(27) C(28) 120.5(5) ?
C(26) C(27) H(24) 119.7 no
C(28) C(27) H(24) 119.7 no
C(27) C(28) C(29) 120.9(5) ?
C(27) C(28) H(25) 119.5 no
C(29) C(28) H(25) 119.5 no
C(24) C(29) C(28) 119.0(5) ?
C(24) C(29) H(26) 120.5 no
C(28) C(29) H(26) 120.5 no
N(3) C(30) C(34) 124.6(4) ?
N(3) C(30) H(27) 117.7 no
C(34) C(30) H(27) 117.7 no
N(3) C(31) C(32) 121.6(4) ?
N(3) C(31) H(28) 119.2 no
C(32) C(31) H(28) 119.2 no
C(31) C(32) C(33) 121.6(4) ?
C(31) C(32) H(29) 119.2 no
C(33) C(32) H(29) 119.2 no
C(32) C(33) C(34) 116.7(4) ?
C(32) C(33) C(35) 124.3(4) ?
C(34) C(33) C(35) 119.0(4) ?
C(30) C(34) C(33) 117.9(4) ?
C(30) C(34) C(38) 123.1(4) ?
C(33) C(34) C(38) 119.0(4) ?
C(33) C(35) C(36) 120.9(4) ?
C(33) C(35) H(30) 119.6 no
C(36) C(35) H(30) 119.6 no
C(35) C(36) C(37) 119.9(4) ?
C(35) C(36) H(31) 120.1 no
C(37) C(36) H(31) 120.1 no
C(36) C(37) C(38) 120.8(4) ?
C(36) C(37) H(32) 119.6 no
C(38) C(37) H(32) 119.6 no
C(34) C(38) C(37) 120.5(4) ?
C(34) C(38) H(33) 119.7 no
C(37) C(38) H(33) 119.7 no
Rh(1) C(39) C(40) 70.2(3) ?
Rh(1) C(39) C(46) 111.5(3) ?
Rh(1) C(39) H(34) 114.3 no
C(40) C(39) C(46) 124.1(5) ?
C(40) C(39) H(34) 114.3 no
C(46) C(39) H(34) 114.3 no
Rh(1) C(40) C(39) 72.1(3) ?
Rh(1) C(40) C(41) 110.9(3) ?
Rh(1) C(40) H(35) 113.2 no
C(39) C(40) C(41) 126.7(4) ?
C(39) C(40) H(35) 113.2 no
C(41) C(40) H(35) 113.2 no
C(40) C(41) C(42) 118.8(4) ?
C(40) C(41) H(36) 107.1 no
C(40) C(41) H(37) 107.1 no
C(42) C(41) H(36) 107.1 no
C(42) C(41) H(37) 107.1 no
H(36) C(41) H(37) 109.5 no
C(41) C(42) C(43) 116.5(4) ?
C(41) C(42) H(38) 107.7 no
C(41) C(42) H(39) 107.7 no
C(43) C(42) H(38) 107.7 no
C(43) C(42) H(39) 107.7 no
H(38) C(42) H(39) 109.5 no
Rh(1) C(43) C(42) 109.6(3) ?
Rh(1) C(43) C(44) 71.6(2) ?
Rh(1) C(43) H(40) 114.3 no
C(42) C(43) C(44) 124.6(6) ?
C(42) C(43) H(40) 114.4 no
C(44) C(43) H(40) 114.3 no
Rh(1) C(44) C(43) 71.6(2) ?
Rh(1) C(44) C(45) 110.5(3) ?
Rh(1) C(44) H(41) 114.2 no
C(43) C(44) C(45) 124.3(5) ?
C(43) C(44) H(41) 114.2 no
C(45) C(44) H(41) 114.2 no
C(44) C(45) C(46) 117.7(4) ?
C(44) C(45) H(42) 107.4 no
C(44) C(45) H(43) 107.4 no
C(46) C(45) H(42) 107.4 no
C(46) C(45) H(43) 107.4 no
H(42) C(45) H(43) 109.5 no
C(39) C(46) C(45) 116.2(5) ?
C(39) C(46) H(44) 107.8 no
C(39) C(46) H(45) 107.8 no
C(45) C(46) H(44) 107.8 no
C(45) C(46) H(45) 107.8 no
H(44) C(46) H(45) 109.4 no

loop_
_geom_bond_atom_site_label_1
_geom_bond_atom_site_label_2
_geom_bond_distance
_geom_bond_publ_flag
Sb(1) F(1) 1.805(4) ?
Sb(1) F(2) 1.830(3) ?
Sb(1) F(3) 1.797(5) ?
Sb(1) F(4) 1.831(4) ?
Sb(1) F(5) 1.785(5) ?
Sb(1) F(6) 1.853(4) ?
Rh(1) N(3) 2.109(3) ?
Rh(1) C(1) 2.040(4) ?
Rh(1) C(39) 2.136(4) ?
Rh(1) C(40) 2.112(4) ?
Rh(1) C(43) 2.182(3) ?
Rh(1) C(44) 2.182(4) ?
N(1) C(1) 1.352(5) ?
N(1) C(2) 1.508(5) ?
N(1) C(4) 1.420(5) ?
N(2) C(1) 1.345(5) ?
N(2) C(3) 1.488(5) ?
N(2) C(11) 1.432(5) ?
N(3) C(30) 1.329(5) ?
N(3) C(31) 1.385(5) ?
C(2) C(3) 1.537(5) ?
C(2) C(18) 1.515(6) ?
C(2) H(1) 0.95 no
C(3) C(26) 1.500(6) ?
C(3) H(2) 0.95 no
C(4) C(5) 1.397(6) ?
C(4) C(9) 1.377(7) ?
C(5) C(6) 1.407(6) ?
C(5) C(10) 1.497(7) ?
C(6) C(7) 1.372(8) ?
C(6) H(3) 0.95 no
C(7) C(8) 1.371(8) ?
C(7) H(4) 0.95 no
C(8) C(9) 1.394(6) ?
C(8) H(5) 0.95 no
C(9) H(6) 0.95 no
C(10) H(7) 0.95 no
C(10) H(8) 0.95 no
C(10) H(9) 0.95 no
C(11) C(12) 1.401(6) ?
C(11) C(16) 1.385(6) ?
C(12) C(13) 1.390(5) ?
C(12) C(17) 1.490(7) ?
C(13) C(14) 1.350(7) ?
C(13) H(10) 0.95 no
C(14) C(15) 1.387(7) ?
C(14) H(11) 0.95 no
C(15) C(16) 1.377(6) ?
C(15) H(12) 0.95 no
C(16) H(13) 0.95 no
C(17) H(14) 0.95 no
C(17) H(15) 0.95 no
C(17) H(16) 0.95 no
C(18) C(19) 1.388(5) ?
C(18) C(23) 1.365(7) ?
C(19) C(20) 1.397(7) ?
C(19) H(17) 0.95 no
C(20) C(21) 1.357(8) ?
C(20) H(18) 0.95 no
C(21) C(22) 1.380(7) ?
C(21) H(19) 0.95 no
C(22) C(23) 1.402(6) ?
C(22) H(20) 0.95 no
C(23) H(21) 0.95 no
C(24) C(25) 1.380(7) ?
C(24) C(29) 1.363(7) ?
C(24) H(22) 0.95 no
C(25) C(26) 1.391(6) ?
C(25) H(23) 0.95 no
C(26) C(27) 1.380(6) ?
C(27) C(28) 1.373(7) ?
C(27) H(24) 0.95 no
C(28) C(29) 1.373(8) ?
C(28) H(25) 0.95 no
C(29) H(26) 0.95 no
C(30) C(34) 1.396(6) ?
C(30) H(27) 0.95 no
C(31) C(32) 1.363(6) ?
C(31) H(28) 0.95 no
C(32) C(33) 1.403(6) ?
C(32) H(29) 0.95 no
C(33) C(34) 1.428(5) ?
C(33) C(35) 1.401(6) ?
C(34) C(38) 1.422(6) ?
C(35) C(36) 1.378(7) ?
C(35) H(30) 0.95 no
C(36) C(37) 1.416(6) ?
C(36) H(31) 0.95 no
C(37) C(38) 1.354(6) ?
C(37) H(32) 0.95 no
C(38) H(33) 0.95 no
C(39) C(40) 1.375(6) ?
C(39) C(46) 1.522(7) ?
C(39) H(34) 0.95 no
C(40) C(41) 1.472(7) ?
C(40) H(35) 0.95 no
C(41) C(42) 1.395(7) ?
C(41) H(36) 0.95 no
C(41) H(37) 0.95 no
C(42) C(43) 1.502(7) ?
C(42) H(38) 0.95 no
C(42) H(39) 0.95 no
C(43) C(44) 1.375(7) ?
C(43) H(40) 0.95 no
C(44) C(45) 1.484(8) ?
C(44) H(41) 0.95 no
C(45) C(46) 1.452(8) ?
C(45) H(42) 0.95 no
C(45) H(43) 0.95 no
C(46) H(44) 0.95 no
C(46) H(45) 0.95 no

loop_
_geom_contact_atom_site_label_1
_geom_contact_atom_site_label_2
_geom_contact_distance
_geom_contact_site_symmetry_2
_geom_contact_publ_flag
F(1) C(27) 3.338(6) 2_547 no
F(1) C(43) 3.571(8) 2_647 no
F(3) C(6) 3.182(7) 2_646 no
F(3) C(42) 3.576(10) 2_647 no
F(4) C(30) 3.395(6) 2_647 no
F(4) C(38) 3.547(8) 2_647 no
F(4) C(46) 3.572(9) . no
F(5) C(17) 3.280(7) . no
F(5) C(23) 3.535(8) . no
F(6) C(9) 3.555(8) . no
F(6) C(35) 3.566(6) 2_646 no
C(7) C(37) 3.486(7) 2_646 no
C(7) C(36) 3.584(7) 2_646 no
C(8) C(36) 3.356(6) 2_646 no
C(22) C(35) 3.588(6) 2_646 no
C(28) C(34) 3.596(6) 1_455 no

loop_
_geom_torsion_atom_site_label_1
_geom_torsion_atom_site_label_2
_geom_torsion_atom_site_label_3
_geom_torsion_atom_site_label_4
_geom_torsion
_geom_torsion_publ_flag
Rh(1) N(3) C(30) C(34) 178.9(3) no
Rh(1) N(3) C(31) C(32) -178.3(3) no
Rh(1) C(1) N(1) C(2) -176.1(3) no
Rh(1) C(1) N(1) C(4) 13.2(5) no
Rh(1) C(1) N(2) C(3) 169.0(3) no
Rh(1) C(1) N(2) C(11) -6.1(6) no
Rh(1) C(39) C(40) C(41) -103.1(5) no
Rh(1) C(39) C(46) C(45) 10.3(7) no
Rh(1) C(40) C(39) C(46) 103.0(5) no
Rh(1) C(40) C(41) C(42) -18.9(8) no
Rh(1) C(43) C(42) C(41) 7.0(8) no
Rh(1) C(43) C(44) C(45) -102.7(4) no
Rh(1) C(44) C(43) C(42) 101.5(4) no
Rh(1) C(44) C(45) C(46) -13.6(8) no
N(1) C(1) Rh(1) N(3) 63.1(3) no
N(1) C(1) Rh(1) C(39) -103.4(3) no
N(1) C(1) Rh(1) C(40) -141.3(3) no
N(1) C(1) Rh(1) C(43) 141.1(5) no
N(1) C(1) Rh(1) C(44) -24.4(7) no
N(1) C(1) N(2) C(3) -4.7(4) no
N(1) C(1) N(2) C(11) -179.8(4) no
N(1) C(2) C(3) N(2) -8.4(4) no
N(1) C(2) C(3) C(26) 111.4(3) no
N(1) C(2) C(18) C(19) -131.8(3) no
N(1) C(2) C(18) C(23) 51.3(5) no
N(1) C(4) C(5) C(6) 179.3(3) no
N(1) C(4) C(5) C(10) 3.9(6) no
N(1) C(4) C(9) C(8) -177.9(3) no
N(2) C(1) Rh(1) N(3) -110.0(4) no
N(2) C(1) Rh(1) C(39) 83.6(4) no
N(2) C(1) Rh(1) C(40) 45.7(4) no
N(2) C(1) Rh(1) C(43) -31.9(8) no
N(2) C(1) Rh(1) C(44) 162.6(5) no
N(2) C(1) N(1) C(2) -1.6(4) no
N(2) C(1) N(1) C(4) -172.3(4) no
N(2) C(3) C(2) C(18) 113.9(3) no
N(2) C(3) C(26) C(25) 65.9(5) no
N(2) C(3) C(26) C(27) -112.3(4) no
N(2) C(11) C(12) C(13) -175.4(3) no
N(2) C(11) C(12) C(17) 6.6(6) no
N(2) C(11) C(16) C(15) 177.8(4) no
N(3) Rh(1) C(39) C(40) 163.7(5) no
N(3) Rh(1) C(39) C(46) 43.8(8) no
N(3) Rh(1) C(40) C(39) -170.7(3) no
N(3) Rh(1) C(40) C(41) -47.4(6) no
N(3) Rh(1) C(43) C(42) 144.9(4) no
N(3) Rh(1) C(43) C(44) -94.0(3) no
N(3) Rh(1) C(44) C(43) 85.7(3) no
N(3) Rh(1) C(44) C(45) -153.6(4) no
N(3) C(30) C(34) C(33) -1.8(6) no
N(3) C(30) C(34) C(38) 179.1(4) no
N(3) C(31) C(32) C(33) 0.8(6) no
C(1) Rh(1) N(3) C(30) 77.3(3) no
C(1) Rh(1) N(3) C(31) -106.2(3) no
C(1) Rh(1) C(39) C(40) -92.7(3) no
C(1) Rh(1) C(39) C(46) 147.4(4) no
C(1) Rh(1) C(40) C(39) 91.1(3) no
C(1) Rh(1) C(40) C(41) -145.6(4) no
C(1) Rh(1) C(43) C(42) 66.9(8) no
C(1) Rh(1) C(43) C(44) -172.0(5) no
C(1) Rh(1) C(44) C(43) 172.6(4) no
C(1) Rh(1) C(44) C(45) -66.7(7) no
C(1) N(1) C(2) C(3) 6.7(4) no
C(1) N(1) C(2) C(18) -117.2(3) no
C(1) N(1) C(4) C(5) -125.6(4) no
C(1) N(1) C(4) C(9) 54.0(5) no
C(1) N(2) C(3) C(2) 8.7(4) no
C(1) N(2) C(3) C(26) -112.8(4) no
C(1) N(2) C(11) C(12) -106.4(5) no
C(1) N(2) C(11) C(16) 75.4(5) no
C(2) N(1) C(4) C(5) 64.4(5) no
C(2) N(1) C(4) C(9) -115.9(4) no
C(2) C(3) N(2) C(11) -175.6(3) no
C(2) C(3) C(26) C(25) -48.9(5) no
C(2) C(3) C(26) C(27) 132.9(4) no
C(2) C(18) C(19) C(20) -176.0(4) no
C(2) C(18) C(23) C(22) 175.9(4) no
C(3) N(2) C(11) C(12) 78.7(5) no
C(3) N(2) C(11) C(16) -99.6(4) no
C(3) C(2) N(1) C(4) 177.7(4) no
C(3) C(2) C(18) C(19) 111.9(4) no
C(3) C(2) C(18) C(23) -64.9(5) no
C(3) C(26) C(25) C(24) 178.2(4) no
C(3) C(26) C(27) C(28) -179.1(4) no
C(4) N(1) C(2) C(18) 53.8(5) no
C(4) C(5) C(6) C(7) -1.3(6) no
C(4) C(9) C(8) C(7) -1.5(7) no
C(5) C(4) C(9) C(8) 1.8(6) no
C(5) C(6) C(7) C(8) 1.6(7) no
C(6) C(5) C(4) C(9) -0.4(6) no
C(6) C(7) C(8) C(9) -0.1(7) no
C(7) C(6) C(5) C(10) 174.3(4) no
C(9) C(4) C(5) C(10) -175.8(4) no
C(11) N(2) C(3) C(26) 62.8(4) no
C(11) C(12) C(13) C(14) -2.1(7) no
C(11) C(16) C(15) C(14) -2.8(8) no
C(12) C(11) C(16) C(15) -0.4(7) no
C(12) C(13) C(14) C(15) -1.1(8) no
C(13) C(12) C(11) C(16) 2.9(6) no
C(13) C(14) C(15) C(16) 3.6(9) no
C(14) C(13) C(12) C(17) 175.9(5) no
C(16) C(11) C(12) C(17) -175.1(4) no
C(18) C(2) C(3) C(26) -126.3(4) no
C(18) C(19) C(20) C(21) 0.2(7) no
C(18) C(23) C(22) C(21) -0.3(6) no
C(19) C(18) C(23) C(22) -0.9(6) no
C(19) C(20) C(21) C(22) -1.4(8) no
C(20) C(19) C(18) C(23) 0.9(6) no
C(20) C(21) C(22) C(23) 1.4(7) no
C(24) C(25) C(26) C(27) -3.5(6) no
C(24) C(29) C(28) C(27) -3.9(8) no
C(25) C(24) C(29) C(28) 3.1(7) no
C(25) C(26) C(27) C(28) 2.7(6) no
C(26) C(25) C(24) C(29) 0.7(7) no
C(26) C(27) C(28) C(29) 1.0(7) no
C(30) N(3) Rh(1) C(39) -178.3(5) no
C(30) N(3) Rh(1) C(40) -22.6(5) no
C(30) N(3) Rh(1) C(43) -85.4(3) no
C(30) N(3) Rh(1) C(44) -122.0(3) no
C(30) N(3) C(31) C(32) -1.7(5) no
C(30) C(34) C(33) C(32) 0.7(5) no
C(30) C(34) C(33) C(35) 180.0(4) no
C(30) C(34) C(38) C(37) 179.8(4) no
C(31) N(3) Rh(1) C(39) -1.8(8) no
C(31) N(3) Rh(1) C(40) 153.9(3) no
C(31) N(3) Rh(1) C(43) 91.1(3) no
C(31) N(3) Rh(1) C(44) 54.5(3) no
C(31) N(3) C(30) C(34) 2.3(6) no
C(31) C(32) C(33) C(34) -0.3(6) no
C(31) C(32) C(33) C(35) -179.5(4) no
C(32) C(33) C(34) C(38) 179.8(4) no
C(32) C(33) C(35) C(36) 179.3(4) no
C(33) C(34) C(38) C(37) 0.7(6) no
C(33) C(35) C(36) C(37) 0.9(7) no
C(34) C(33) C(35) C(36) 0.1(6) no
C(34) C(38) C(37) C(36) 0.3(6) no
C(35) C(33) C(34) C(38) -0.9(5) no
C(35) C(36) C(37) C(38) -1.2(7) no
C(39) Rh(1) C(40) C(41) 123.2(5) no
C(39) Rh(1) C(43) C(42) -49.0(5) no
C(39) Rh(1) C(43) C(44) 72.0(3) no
C(39) Rh(1) C(44) C(43) -106.0(3) no
C(39) Rh(1) C(44) C(45) 14.6(4) no
C(39) C(40) Rh(1) C(43) -106.4(3) no
C(39) C(40) Rh(1) C(44) -71.7(3) no
C(39) C(40) C(41) C(42) 63.8(9) no
C(39) C(46) C(45) C(44) 2.4(9) no
C(40) Rh(1) C(39) C(46) -119.9(5) no
C(40) Rh(1) C(43) C(42) -13.0(4) no
C(40) Rh(1) C(43) C(44) 108.0(3) no
C(40) Rh(1) C(44) C(43) -70.0(3) no
C(40) Rh(1) C(44) C(45) 50.7(4) no
C(40) C(39) Rh(1) C(43) 71.3(3) no
C(40) C(39) Rh(1) C(44) 106.5(3) no
C(40) C(39) C(46) C(45) -69.7(8) no
C(40) C(41) C(42) C(43) 7.8(10) no
C(41) C(40) Rh(1) C(43) 16.8(4) no
C(41) C(40) Rh(1) C(44) 51.5(4) no
C(41) C(40) C(39) C(46) -0.0(8) no
C(41) C(42) C(43) C(44) -73.8(8) no
C(42) C(43) Rh(1) C(44) -121.1(6) no
C(42) C(43) C(44) C(45) -1.1(7) no
C(43) Rh(1) C(39) C(46) -48.6(4) no
C(43) Rh(1) C(44) C(45) 120.7(6) no
C(43) C(44) C(45) C(46) 67.7(8) no
C(44) Rh(1) C(39) C(46) -13.5(4) no
